data_7228560
loop_
_publ_author_name
'Bai, Nannan'
'Hou, Lei'
'Gao, Ruicheng'
'Liang, Ji Ye'
'Yang, Fan'
'Wang, Yao-Yu'

_publ_section_title
;
 Five 1D to 3D Zn(II)/Mn(II)-CPs Based on Dicarboxyphenyl-terpyridine
 Ligand: Stepwise Adsorptivity and Magnetic Properties
;
_journal_name_full CrystEngComm
_journal_paper_doi 10.1039/C7CE00786H
_journal_year 2017
_chemical_formula_moiety 'C23 H13 N3 O4 Zn'
_chemical_formula_sum 'C23 H13 N3 O4 Zn'
_chemical_formula_weight 460.73
_space_group_crystal_system orthorhombic
_space_group_IT_number 43
_space_group_name_Hall 'F 2 -2d'
_space_group_name_H-M_alt 'F d d 2'
_symmetry_space_group_name_Hall 'F 2 -2d'
_symmetry_space_group_name_H-M 'F d d 2'
_atom_sites_solution_hydrogens geom
_audit_creation_date 2016-06-22
_audit_creation_method
;
Olex2 1.2-beta
(compiled 2016.02.19 svn.r3266 for OlexSys, GUI svn.r5155)
;
_audit_update_record
;
2017-04-26 deposited with the CCDC.
2017-06-19 downloaded from the CCDC.
;
_cell_angle_alpha 90
_cell_angle_beta 90
_cell_angle_gamma 90
_cell_formula_units_Z 8
_cell_length_a 8.613(3)
_cell_length_b 18.593(6)
_cell_length_c 38.594(12)
_cell_measurement_reflns_used 2589
_cell_measurement_temperature 296.15
_cell_measurement_theta_max 23.53
_cell_measurement_theta_min 2.66
_cell_volume 6181(4)
_computing_molecular_graphics 'Olex2 (Dolomanov et al., 2009)'
_computing_publication_material 'Olex2 (Dolomanov et al., 2009)'
_computing_structure_refinement 'ShelXL (Sheldrick, 2015)'
_diffrn_ambient_temperature 296.15
_diffrn_measured_fraction_theta_full 0.994
_diffrn_measured_fraction_theta_max 0.994
_diffrn_measurement_device_type 'Bruker P4'
_diffrn_measurement_method '\f and \w scans'
_diffrn_radiation_monochromator graphite
_diffrn_radiation_type MoK\a
_diffrn_radiation_wavelength 0.71073
_diffrn_reflns_av_R_equivalents 0.0360
_diffrn_reflns_av_unetI/netI 0.0522
_diffrn_reflns_Laue_measured_fraction_full 0.994
_diffrn_reflns_Laue_measured_fraction_max 0.994
_diffrn_reflns_limit_h_max 10
_diffrn_reflns_limit_h_min -10
_diffrn_reflns_limit_k_max 22
_diffrn_reflns_limit_k_min -17
_diffrn_reflns_limit_l_max 45
_diffrn_reflns_limit_l_min -43
_diffrn_reflns_number 7213
_diffrn_reflns_point_group_measured_fraction_full 0.949
_diffrn_reflns_point_group_measured_fraction_max 0.949
_diffrn_reflns_theta_full 25.013
_diffrn_reflns_theta_max 25.013
_diffrn_reflns_theta_min 2.432
_diffrn_standards_number 0
_exptl_absorpt_coefficient_mu 0.818
_exptl_absorpt_correction_T_max 0.7457
_exptl_absorpt_correction_T_min 0.6383
_exptl_absorpt_correction_type multi-scan
_exptl_absorpt_process_details
;
SADABS-2008/1 (Bruker,2008) was used for absorption correction.
wR2(int) was 0.0794 before and 0.0619 after correction.
The Ratio of minimum to maximum transmission is 0.8560.
The \l/2 correction factor is 0.0015.
;
_exptl_crystal_colour colourless
_exptl_crystal_colour_primary colourless
_exptl_crystal_density_diffrn 0.990
_exptl_crystal_description block
_exptl_crystal_F_000 1872
_refine_diff_density_max 0.260
_refine_diff_density_min -0.181
_refine_diff_density_rms 0.040
_refine_ls_abs_structure_details
;
 Flack x determined using 929 quotients [(I+)-(I-)]/[(I+)+(I-)]
 (Parsons, Flack and Wagner, Acta Cryst. B69 (2013) 249-259).
;
_refine_ls_abs_structure_Flack 0.042(13)
_refine_ls_extinction_method none
_refine_ls_goodness_of_fit_ref 0.974
_refine_ls_hydrogen_treatment constr
_refine_ls_matrix_type full
_refine_ls_number_parameters 171
_refine_ls_number_reflns 2600
_refine_ls_number_restraints 63
_refine_ls_restrained_S_all 1.022
_refine_ls_R_factor_all 0.0412
_refine_ls_R_factor_gt 0.0336
_refine_ls_shift/su_max 0.005
_refine_ls_shift/su_mean 0.000
_refine_ls_structure_factor_coef Fsqd
_refine_ls_weighting_details 'w=1/[\s^2^(Fo^2^)+(0.0421P)^2^] where P=(Fo^2^+2Fc^2^)/3'
_refine_ls_weighting_scheme calc
_refine_ls_wR_factor_gt 0.0761
_refine_ls_wR_factor_ref 0.0793
_reflns_Friedel_coverage 0.881
_reflns_Friedel_fraction_full 0.904
_reflns_Friedel_fraction_max 0.904
_reflns_number_gt 2249
_reflns_number_total 2600
_reflns_threshold_expression 'I > 2\s(I)'
_cod_data_source_file c7ce00786h2.cif
_cod_data_source_block 1_sq
_cod_original_cell_volume 6181(3)
_cod_database_code 7228560
_shelx_space_group_comment
;
The symmetry employed for this shelxl refinement is uniquely defined
by the following loop, which should always be used as a source of
symmetry information in preference to the above space-group names.
They are only intended as comments.
;
_olex2_refinement_description
;
1. Fixed Uiso
 At 1.2 times of:
  All C(H) groups, All C(H,H) groups
2. Rigid bond restraints
 C11, C9, C10, C8, C8A, C9A, C10A, N1
 with sigma for 1-2 distances of 0.001 and sigma for 1-3 distances of 0.001
3. Uiso/Uaniso restraints and constraints
Uanis(C11) \\sim Ueq, Uanis(C10) \\sim Ueq, Uanis(C10A) \\sim Ueq, Uanis(C9A)
\\sim Ueq, Uanis(C9) \\sim Ueq, Uanis(C8) \\sim Ueq, Uanis(C8A) \\sim Ueq,
Uanis(N1) \\sim Ueq: with sigma of 0.01 and sigma for terminal atoms of 0.02
4. Others
 Sof(H11A)=Sof(C8A)=Sof(H8A)=Sof(C9A)=Sof(H9A)=Sof(C10A)=Sof(H10A)=1-FVAR(1)
 Sof(H11)=Sof(C9)=Sof(H9)=Sof(C10)=Sof(H10)=Sof(C8)=Sof(H8)=FVAR(1)
5.a Aromatic/amide H refined with riding coordinates:
 C4(H4), C3(H3), C11(H11), C11(H11A), C9(H9), C10(H10), C8(H8), C12(H12),
 C8A(H8A), C9A(H9A), C10A(H10A)
;
_shelx_shelxl_version_number 2014/7
_olex2_submission_special_instructions 'No special instructions were received'

loop_
_space_group_symop_operation_xyz
'x, y, z'
'-x, -y, z'
'x+1/4, -y+1/4, z+1/4'
'-x+1/4, y+1/4, z+1/4'
'x, y+1/2, z+1/2'
'-x, -y+1/2, z+1/2'
'x+1/4, -y+3/4, z+3/4'
'-x+1/4, y+3/4, z+3/4'
'x+1/2, y, z+1/2'
'-x+1/2, -y, z+1/2'
'x+3/4, -y+1/4, z+3/4'
'-x+3/4, y+1/4, z+3/4'
'x+1/2, y+1/2, z'
'-x+1/2, -y+1/2, z'
'x+3/4, -y+3/4, z+1/4'
'-x+3/4, y+3/4, z+1/4'

loop_
_atom_site_label
_atom_site_type_symbol
_atom_site_fract_x
_atom_site_fract_y
_atom_site_fract_z
_atom_site_U_iso_or_equiv
_atom_site_adp_type
_atom_site_occupancy
_atom_site_site_symmetry_order
_atom_site_calc_flag
_atom_site_refinement_flags_posn
_atom_site_refinement_flags_adp
_atom_site_refinement_flags_occupancy
_atom_site_disorder_assembly
_atom_site_disorder_group
O1 O -0.5707(4) -0.42226(16) -1.78844(8) 0.0692(9) Uani 1 1 d . . . . .
C1 C -0.6211(6) -0.3697(2) -1.77035(12) 0.0590(12) Uani 1 1 d . . . . .
C2 C -0.6845(5) -0.3070(2) -1.79111(11) 0.0500(10) Uani 1 1 d . . . . .
C4 C -0.6859(5) -0.3067(2) -1.82623(11) 0.0494(10) Uani 1 1 d . . . . .
H4 H -0.6429 -0.3453 -1.8382 0.059 Uiso 1 1 calc R . . . .
C5 C -0.7500 -0.2500 -1.84469(16) 0.0533(15) Uani 1 2 d S T P . .
C6 C -0.7500 -0.2500 -1.88307(16) 0.0499(14) Uani 1 2 d S T P . .
Zn1 Zn -0.7500 -0.2500 -2.00747(2) 0.0490(2) Uani 1 2 d S T P A .
N2 N -0.7500 -0.2500 -1.95409(12) 0.0449(11) Uani 1 2 d S T P . .
O2 O -0.6229(5) -0.36729(18) -1.73937(9) 0.0824(12) Uani 1 1 d . . . . .
C3 C -0.7500 -0.2500 -1.77349(17) 0.0515(14) Uani 1 2 d S T P . .
H3 H -0.7500 -0.2500 -1.7494 0.062 Uiso 1 2 calc RS T P . .
C7 C -0.6273(5) -0.2753(2) -1.93699(11) 0.0511(10) Uani 1 1 d . . . . .
C13 C -0.4996(6) -0.2987(4) -1.95920(16) 0.0827(17) Uani 1 1 d . . . . .
C11 C -0.3590(8) -0.3240(5) -1.9461(2) 0.121(3) Uani 1 1 d . U . . .
H11 H -0.3496 -0.3360 -1.9228 0.145 Uiso 0.53(2) 1 calc R . . A 1
H11A H -0.3234 -0.3155 -1.9237 0.145 Uiso 0.47(2) 1 calc R . . A 2
C9 C -0.2589(19) -0.3185(12) -2.0036(6) 0.112(5) Uani 0.53(2) 1 d . U . A 1
H9 H -0.1801 -0.3255 -2.0197 0.134 Uiso 0.53(2) 1 calc R . . A 1
C10 C -0.2332(18) -0.3310(12) -1.9683(4) 0.099(4) Uani 0.53(2) 1 d . U . A 1
H10 H -0.1355 -0.3436 -1.9601 0.119 Uiso 0.53(2) 1 calc R . . A 1
C8 C -0.4055(17) -0.2953(11) -2.0139(4) 0.094(4) Uani 0.53(2) 1 d . U . A 1
H8 H -0.4177 -0.2807 -2.0368 0.113 Uiso 0.53(2) 1 calc R . . A 1
N1 N -0.5287(5) -0.2927(3) -1.99345(12) 0.0871(16) Uani 1 1 d . U . . .
C12 C -0.6239(5) -0.2756(2) -1.90121(11) 0.0544(11) Uani 1 1 d . . . . .
H12 H -0.5374 -0.2930 -1.8895 0.065 Uiso 1 1 calc R . . . .
C8A C -0.441(2) -0.3373(14) -2.0174(6) 0.110(5) Uani 0.47(2) 1 d . U . A 2
H8A H -0.4745 -0.3437 -2.0401 0.132 Uiso 0.47(2) 1 calc R . . A 2
C9A C -0.310(3) -0.3689(15) -2.0063(7) 0.131(6) Uani 0.47(2) 1 d . U . A 2
H9A H -0.2473 -0.3914 -2.0227 0.157 Uiso 0.47(2) 1 calc R . . A 2
C10A C -0.266(3) -0.3700(17) -1.9749(7) 0.126(6) Uani 0.47(2) 1 d . U . A 2
H10A H -0.1805 -0.3973 -1.9685 0.151 Uiso 0.47(2) 1 calc R . . A 2

loop_
_atom_site_aniso_label
_atom_site_aniso_U_11
_atom_site_aniso_U_22
_atom_site_aniso_U_33
_atom_site_aniso_U_23
_atom_site_aniso_U_13
_atom_site_aniso_U_12
O1 0.112(3) 0.0416(17) 0.0542(19) 0.0016(15) 0.0034(18) 0.0324(18)
C1 0.084(4) 0.044(3) 0.049(3) 0.005(2) 0.004(2) 0.022(2)
C2 0.064(3) 0.038(2) 0.048(3) 0.0033(18) 0.001(2) 0.0156(19)
C4 0.061(3) 0.041(2) 0.046(3) -0.0020(18) 0.002(2) 0.0197(18)
C5 0.080(4) 0.038(3) 0.042(3) 0.000 0.000 0.014(3)
C6 0.064(4) 0.039(3) 0.046(4) 0.000 0.000 0.006(3)
Zn1 0.0677(4) 0.0380(3) 0.0412(3) 0.000 0.000 -0.0178(4)
N2 0.055(3) 0.033(2) 0.046(3) 0.000 0.000 -0.010(2)
O2 0.139(4) 0.060(2) 0.048(2) 0.0066(17) -0.001(2) 0.045(2)
C3 0.072(4) 0.038(3) 0.044(3) 0.000 0.000 0.010(3)
C7 0.056(2) 0.050(2) 0.047(3) 0.0049(19) 0.005(2) 0.0056(18)
C13 0.065(3) 0.116(5) 0.067(4) 0.005(3) 0.013(3) 0.031(3)
C11 0.103(5) 0.174(6) 0.087(4) 0.016(4) 0.022(3) 0.068(5)
C9 0.083(4) 0.158(12) 0.094(5) -0.008(10) 0.028(5) 0.025(8)
C10 0.078(6) 0.122(11) 0.099(5) -0.011(8) 0.014(4) 0.026(7)
C8 0.084(5) 0.127(10) 0.072(6) 0.000(7) 0.026(4) 0.012(7)
N1 0.079(3) 0.132(4) 0.050(3) 0.015(3) 0.015(2) 0.025(3)
C12 0.061(3) 0.058(2) 0.044(3) 0.0044(19) -0.004(2) 0.018(2)
C8A 0.106(9) 0.118(12) 0.106(8) -0.011(8) 0.032(6) 0.017(8)
C9A 0.129(10) 0.148(13) 0.115(6) -0.016(9) 0.033(9) 0.052(8)
C10A 0.114(10) 0.148(13) 0.116(7) -0.005(9) 0.032(7) 0.042(9)

loop_
_atom_type_symbol
_atom_type_description
_atom_type_scat_dispersion_real
_atom_type_scat_dispersion_imag
_atom_type_scat_source
C C 0.0033 0.0016 'International Tables Vol C Tables 4.2.6.8 and 6.1.1.4'
H H 0.0000 0.0000 'International Tables Vol C Tables 4.2.6.8 and 6.1.1.4'
N N 0.0061 0.0033 'International Tables Vol C Tables 4.2.6.8 and 6.1.1.4'
O O 0.0106 0.0060 'International Tables Vol C Tables 4.2.6.8 and 6.1.1.4'
Zn Zn 0.2839 1.4301 'International Tables Vol C Tables 4.2.6.8 and 6.1.1.4'

loop_
_geom_angle_atom_site_label_1
_geom_angle_atom_site_label_2
_geom_angle_atom_site_label_3
_geom_angle
_geom_angle_site_symmetry_1
_geom_angle_site_symmetry_3
C1 O1 Zn1 109.5(3) . 3_545
O1 C1 C2 114.9(4) . .
O2 C1 O1 125.4(4) . .
O2 C1 C2 119.6(4) . .
C4 C2 C1 122.3(4) . .
C4 C2 C3 119.1(4) . .
C3 C2 C1 118.5(4) . .
C2 C4 C5 121.4(4) . .
C4 C5 C4 118.2(5) 14_345 .
C4 C5 C6 120.9(3) . .
C4 C5 C6 120.9(3) 14_345 .
C12 C6 C5 120.6(3) . .
C12 C6 C5 120.5(3) 14_345 .
C12 C6 C12 118.9(6) 14_345 .
O1 Zn1 O1 105.39(18) 11_444 12_354
O1 Zn1 N2 127.31(9) 11_444 .
O1 Zn1 N2 127.31(9) 12_354 .
O1 Zn1 N1 99.0(2) 12_354 14_345
O1 Zn1 N1 98.63(19) 12_354 .
O1 Zn1 N1 98.63(19) 11_444 14_345
O1 Zn1 N1 99.0(2) 11_444 .
N2 Zn1 N1 75.32(12) . .
N2 Zn1 N1 75.32(12) . 14_345
N1 Zn1 N1 150.6(2) . 14_345
C7 N2 Zn1 119.7(3) 14_345 .
C7 N2 Zn1 119.7(3) . .
C7 N2 C7 120.6(5) 14_345 .
C2 C3 C2 121.0(6) 14_345 .
N2 C7 C13 114.3(4) . .
N2 C7 C12 120.9(4) . .
C12 C7 C13 124.7(4) . .
C11 C13 C7 122.8(6) . .
N1 C13 C7 114.2(4) . .
N1 C13 C11 123.0(5) . .
C13 C11 C10A 111.0(12) . .
C10 C11 C13 119.1(9) . .
C8 C9 C10 118.2(14) . .
C11 C10 C9 117.5(13) . .
N1 C8 C9 124.7(15) . .
C13 N1 Zn1 116.4(3) . .
C13 N1 C8A 118.6(10) . .
C8 N1 Zn1 125.4(7) . .
C8 N1 C13 115.6(8) . .
C8A N1 Zn1 121.1(10) . .
C6 C12 C7 119.4(4) . .
C9A C8A N1 119(2) . .
C10A C9A C8A 124(2) . .
C9A C10A C11 120.1(19) . .

loop_
_geom_bond_atom_site_label_1
_geom_bond_atom_site_label_2
_geom_bond_distance
_geom_bond_site_symmetry_2
O1 C1 1.277(5) .
O1 Zn1 1.972(3) 3_545
C1 C2 1.517(6) .
C1 O2 1.196(5) .
C2 C4 1.356(6) .
C2 C3 1.380(5) .
C4 C5 1.387(5) .
C5 C4 1.387(5) 14_345
C5 C6 1.481(9) .
C6 C12 1.377(6) 14_345
C6 C12 1.377(5) .
Zn1 O1 1.972(3) 11_444
Zn1 O1 1.972(3) 12_354
Zn1 N2 2.060(5) .
Zn1 N1 2.134(5) .
Zn1 N1 2.134(5) 14_345
N2 C7 1.332(5) 14_345
N2 C7 1.332(5) .
C3 C2 1.380(5) 14_345
C7 C13 1.461(7) .
C7 C12 1.381(6) .
C13 C11 1.394(8) .
C13 N1 1.350(7) .
C11 C10 1.388(16) .
C11 C10A 1.61(2) .
C9 C10 1.40(3) .
C9 C8 1.39(2) .
C8 N1 1.323(14) .
N1 C8A 1.46(2) .
C8A C9A 1.34(3) .
C9A C10A 1.27(3) .
